data_4123629
loop_
_publ_author_name
'Xu, Zhengren'
'Wang, Qian'
'Zhu, Jieping'

_publ_section_title
;
 Total Syntheses of (-)-Mersicarpine, (-)-Scholarisine G, (+)-Melodinine
 E, (-)-Leuconoxine, (-)-Leuconolam, (-)-Leuconodine A, (+)-Leuconodine F,
 and (-)-Leuconodine C: Self-Induced Diastereomeric Anisochronism (SIDA)
 Phenomenon for Scholarisine G and Leuconodines A and C.
;
_journal_issue 20
_journal_name_full 'Journal of the American Chemical Society'
_journal_page_first 6712
_journal_page_last 6724
_journal_paper_doi 10.1021/jacs.5b03619
_journal_volume 137
_journal_year 2015
_chemical_formula_moiety 'C19 H22 N2 O3, 2(C H Cl3)'
_chemical_formula_sum 'C21 H24 Cl6 N2 O3'
_chemical_formula_weight 565.12
_space_group_IT_number 2
_symmetry_cell_setting triclinic
_symmetry_space_group_name_Hall '-P 1'
_symmetry_space_group_name_H-M 'P -1'
_atom_sites_solution_hydrogens geom
_atom_sites_solution_primary direct
_atom_sites_solution_secondary difmap
_audit_creation_method SHELXL-97
_audit_update_record
;
2014-05-09 # Formatted by publCIF

;
_cell_angle_alpha 95.956(12)
_cell_angle_beta 91.273(10)
_cell_angle_gamma 103.102(11)
_cell_formula_units_Z 8
_cell_length_a 16.5205(19)
_cell_length_b 16.738(3)
_cell_length_c 18.753(3)
_cell_measurement_reflns_used 137
_cell_measurement_temperature 100(2)
_cell_measurement_theta_max 22
_cell_measurement_theta_min 3
_cell_volume 5017.7(14)
_computing_cell_refinement 'Dirax/lsq (Duisenberg & Schreurs, 1989-2000)'
_computing_data_collection 'Collect (Bruker AXS BV, 1997-2004)'
_computing_data_reduction 'EvalCCD (Duisenberg & Schreurs, 1990-2000)'
_computing_molecular_graphics 'Bruker SHELXTL'
_computing_publication_material 'Bruker SHELXTL'
_computing_structure_refinement 'SHELXL-97 (Sheldrick, 1997)'
_computing_structure_solution 'SHELXS-97 (Sheldrick, 1990)'
_diffrn_ambient_temperature 100(2)
_diffrn_measured_fraction_theta_full 0.984
_diffrn_measured_fraction_theta_max 0.953
_diffrn_measurement_device_type 'Bruker APEX II CCD'
_diffrn_measurement_method 'phi and omega scans'
_diffrn_radiation_monochromator graphite
_diffrn_radiation_source 'fine-focus sealed tube'
_diffrn_radiation_type MoK\a
_diffrn_radiation_wavelength 0.71073
_diffrn_reflns_av_R_equivalents 0.0655
_diffrn_reflns_av_sigmaI/netI 0.0773
_diffrn_reflns_limit_h_max 22
_diffrn_reflns_limit_h_min -23
_diffrn_reflns_limit_k_max 23
_diffrn_reflns_limit_k_min -23
_diffrn_reflns_limit_l_max 26
_diffrn_reflns_limit_l_min -26
_diffrn_reflns_number 69487
_diffrn_reflns_theta_full 25.00
_diffrn_reflns_theta_max 30.00
_diffrn_reflns_theta_min 3.07
_exptl_absorpt_coefficient_mu 0.711
_exptl_absorpt_correction_T_max 0.7460
_exptl_absorpt_correction_T_min 0.3791
_exptl_absorpt_correction_type multi-scan
_exptl_absorpt_process_details 'SADABS 2008, Bruker, 2008'
_exptl_crystal_colour colourless
_exptl_crystal_density_diffrn 1.496
_exptl_crystal_density_method 'not measured'
_exptl_crystal_description prism
_exptl_crystal_F_000 2320
_exptl_crystal_size_max 0.45
_exptl_crystal_size_mid 0.36
_exptl_crystal_size_min 0.19
_refine_diff_density_max 1.815
_refine_diff_density_min -1.439
_refine_diff_density_rms 0.121
_refine_ls_extinction_method none
_refine_ls_goodness_of_fit_ref 1.040
_refine_ls_hydrogen_treatment constr
_refine_ls_matrix_type full
_refine_ls_number_parameters 1153
_refine_ls_number_reflns 27892
_refine_ls_number_restraints 0
_refine_ls_restrained_S_all 1.040
_refine_ls_R_factor_all 0.1309
_refine_ls_R_factor_gt 0.0872
_refine_ls_shift/su_max 0.000
_refine_ls_shift/su_mean 0.000
_refine_ls_structure_factor_coef Fsqd
_refine_ls_weighting_details 'calc w=1/[\s^2^(Fo^2^)+(0.1020P)^2^+19.1513P] where P=(Fo^2^+2Fc^2^)/3'
_refine_ls_weighting_scheme calc
_refine_ls_wR_factor_gt 0.2172
_refine_ls_wR_factor_ref 0.2560
_reflns_number_gt 18747
_reflns_number_total 27892
_reflns_threshold_expression >2sigma(I)
_cod_data_source_file ja5b03619_si_015.cif
_cod_data_source_block xzrvi-199b
_cod_depositor_comments 'Adding full bibliography for 4123621--4123635.cif.'
_cod_original_cell_volume 5017.7(13)
_cod_database_code 4123629

loop_
_symmetry_equiv_pos_as_xyz
'x, y, z'
'-x, -y, -z'

loop_
_atom_site_label
_atom_site_type_symbol
_atom_site_fract_x
_atom_site_fract_y
_atom_site_fract_z
_atom_site_U_iso_or_equiv
_atom_site_adp_type
_atom_site_occupancy
_atom_site_symmetry_multiplicity
_atom_site_calc_flag
_atom_site_refinement_flags
O1 O 0.13934(14) -0.05822(16) 0.08866(13) 0.0174(5) Uani 1 1 d .
H1 H 0.1624 -0.0192 0.1195 0.026 Uiso 1 1 calc R
O2 O 0.29642(16) -0.07151(17) 0.29328(14) 0.0237(5) Uani 1 1 d .
O3 O 0.20613(17) -0.29463(18) -0.03677(15) 0.0278(6) Uani 1 1 d .
O4 O -0.82788(15) -0.06752(16) -0.40992(13) 0.0198(5) Uani 1 1 d .
H4A H -0.8109 -0.0288 -0.3771 0.030 Uiso 1 1 calc R
O5 O -0.67920(17) -0.05439(18) -0.19163(14) 0.0247(5) Uani 1 1 d .
O6 O -0.74212(18) -0.30868(17) -0.50565(15) 0.0283(6) Uani 1 1 d .
O7 O -0.32866(16) -0.04418(16) -0.40720(13) 0.0194(5) Uani 1 1 d .
H7A H -0.3061 -0.0060 -0.3754 0.029 Uiso 1 1 calc R
O8 O -0.17824(16) -0.06321(17) -0.19898(14) 0.0237(5) Uani 1 1 d .
O9 O -0.27594(18) -0.28723(18) -0.53050(16) 0.0298(6) Uani 1 1 d .
O10 O 0.63784(15) -0.07867(16) 0.09035(13) 0.0180(5) Uani 1 1 d .
H10 H 0.6598 -0.0359 0.1177 0.027 Uiso 1 1 calc R
O11 O 0.79660(16) -0.05523(17) 0.30068(13) 0.0212(5) Uani 1 1 d .
O12 O 0.72426(18) -0.31878(18) -0.00783(16) 0.0292(6) Uani 1 1 d .
N1 N 0.24997(17) -0.14681(18) 0.18689(15) 0.0150(5) Uani 1 1 d .
N2 N 0.20764(18) -0.24836(18) 0.08350(16) 0.0183(6) Uani 1 1 d .
N3 N -0.71934(18) -0.13908(18) -0.29486(15) 0.0164(5) Uani 1 1 d .
N4 N -0.75471(18) -0.25195(18) -0.39084(16) 0.0181(5) Uani 1 1 d .
N5 N -0.22334(17) -0.13641(18) -0.30656(15) 0.0158(5) Uani 1 1 d .
N6 N -0.26567(18) -0.23744(19) -0.41068(16) 0.0193(6) Uani 1 1 d .
N7 N 0.75368(17) -0.14525(17) 0.20112(14) 0.0149(5) Uani 1 1 d .
N8 N 0.71668(18) -0.26038(18) 0.10750(16) 0.0181(5) Uani 1 1 d .
C1 C 0.1820(2) -0.1832(2) 0.13050(17) 0.0150(6) Uani 1 1 d .
C2 C 0.1912(2) -0.1139(2) 0.07700(17) 0.0171(6) Uani 1 1 d .
C3 C 0.2839(2) -0.0747(2) 0.08901(18) 0.0168(6) Uani 1 1 d .
C4 C 0.3360(2) -0.0241(2) 0.04652(19) 0.0196(6) Uani 1 1 d .
H4 H 0.3145 -0.0086 0.0040 0.024 Uiso 1 1 calc R
C5 C 0.4200(2) 0.0036(2) 0.0669(2) 0.0217(7) Uani 1 1 d .
H5 H 0.4556 0.0393 0.0388 0.026 Uiso 1 1 calc R
C6 C 0.4525(2) -0.0208(2) 0.1288(2) 0.0219(7) Uani 1 1 d .
H6 H 0.5101 -0.0022 0.1417 0.026 Uiso 1 1 calc R
C7 C 0.4005(2) -0.0725(2) 0.17177(19) 0.0195(6) Uani 1 1 d .
H7 H 0.4221 -0.0899 0.2134 0.023 Uiso 1 1 calc R
C8 C 0.3166(2) -0.0970(2) 0.15119(18) 0.0168(6) Uani 1 1 d .
C9 C 0.2376(2) -0.1173(2) 0.25648(18) 0.0170(6) Uani 1 1 d .
C10 C 0.1523(2) -0.1415(2) 0.28537(19) 0.0212(7) Uani 1 1 d .
H10A H 0.1441 -0.0964 0.3210 0.025 Uiso 1 1 calc R
H10B H 0.1489 -0.1912 0.3105 0.025 Uiso 1 1 calc R
C11 C 0.0823(2) -0.1595(2) 0.22716(18) 0.0192(6) Uani 1 1 d .
H11A H 0.0779 -0.1072 0.2088 0.023 Uiso 1 1 calc R
H11B H 0.0289 -0.1828 0.2484 0.023 Uiso 1 1 calc R
C12 C 0.0973(2) -0.2208(2) 0.16401(18) 0.0182(6) Uani 1 1 d .
C13 C 0.1036(2) -0.3030(2) 0.1928(2) 0.0216(7) Uani 1 1 d .
H13A H 0.1444 -0.2902 0.2342 0.026 Uiso 1 1 calc R
H13B H 0.0489 -0.3287 0.2105 0.026 Uiso 1 1 calc R
C14 C 0.1293(2) -0.3657(2) 0.1380(2) 0.0254(8) Uani 1 1 d .
H14A H 0.0872 -0.3824 0.0976 0.031 Uiso 1 1 calc R
H14B H 0.1334 -0.4155 0.1607 0.031 Uiso 1 1 calc R
C15 C 0.2139(2) -0.3256(2) 0.1102(2) 0.0237(7) Uani 1 1 d .
H15A H 0.2574 -0.3147 0.1495 0.028 Uiso 1 1 calc R
H15B H 0.2294 -0.3631 0.0712 0.028 Uiso 1 1 calc R
C16 C 0.1976(2) -0.2421(2) 0.0123(2) 0.0210(7) Uani 1 1 d .
C17 C 0.1740(2) -0.1623(2) 0.00233(18) 0.0206(7) Uani 1 1 d .
H17A H 0.1145 -0.1719 -0.0131 0.025 Uiso 1 1 calc R
H17B H 0.2084 -0.1328 -0.0336 0.025 Uiso 1 1 calc R
C18 C 0.0261(2) -0.2343(2) 0.1051(2) 0.0221(7) Uani 1 1 d .
H18A H 0.0246 -0.1802 0.0888 0.027 Uiso 1 1 calc R
H18B H 0.0395 -0.2696 0.0634 0.027 Uiso 1 1 calc R
C19 C -0.0606(2) -0.2741(2) 0.1288(2) 0.0259(8) Uani 1 1 d .
H19A H -0.0614 -0.3298 0.1409 0.039 Uiso 1 1 calc R
H19B H -0.1019 -0.2772 0.0897 0.039 Uiso 1 1 calc R
H19C H -0.0740 -0.2406 0.1710 0.039 Uiso 1 1 calc R
C21 C -0.7842(2) -0.1838(2) -0.35131(17) 0.0155(6) Uani 1 1 d .
C22 C -0.7741(2) -0.1223(2) -0.41229(17) 0.0168(6) Uani 1 1 d .
C23 C -0.6826(2) -0.0784(2) -0.39812(18) 0.0181(6) Uani 1 1 d .
C24 C -0.6305(2) -0.0295(2) -0.44217(18) 0.0203(7) Uani 1 1 d .
H24 H -0.6502 -0.0207 -0.4880 0.024 Uiso 1 1 calc R
C25 C -0.5480(2) 0.0065(2) -0.4170(2) 0.0222(7) Uani 1 1 d .
H25 H -0.5122 0.0419 -0.4452 0.027 Uiso 1 1 calc R
C26 C -0.5186(2) -0.0095(2) -0.3511(2) 0.0214(7) Uani 1 1 d .
H26 H -0.4621 0.0133 -0.3359 0.026 Uiso 1 1 calc R
C27 C -0.5709(2) -0.0587(2) -0.30682(19) 0.0185(6) Uani 1 1 d .
H27 H -0.5512 -0.0693 -0.2616 0.022 Uiso 1 1 calc R
C28 C -0.6528(2) -0.0911(2) -0.33173(18) 0.0164(6) Uani 1 1 d .
C29 C -0.7349(2) -0.1044(2) -0.22782(18) 0.0186(6) Uani 1 1 d .
C30 C -0.8215(2) -0.1296(2) -0.20092(19) 0.0213(7) Uani 1 1 d .
H30A H -0.8327 -0.0833 -0.1683 0.026 Uiso 1 1 calc R
H30B H -0.8245 -0.1771 -0.1729 0.026 Uiso 1 1 calc R
C31 C -0.8890(2) -0.1533(2) -0.26179(19) 0.0205(7) Uani 1 1 d .
H31A H -0.8930 -0.1034 -0.2844 0.025 Uiso 1 1 calc R
H31B H -0.9434 -0.1754 -0.2416 0.025 Uiso 1 1 calc R
C32 C -0.8703(2) -0.2187(2) -0.31948(18) 0.0184(6) Uani 1 1 d .
C33 C -0.8645(2) -0.2969(2) -0.2831(2) 0.0241(7) Uani 1 1 d .
H33A H -0.8252 -0.2798 -0.2408 0.029 Uiso 1 1 calc R
H33B H -0.9199 -0.3211 -0.2657 0.029 Uiso 1 1 calc R
C34 C -0.8362(2) -0.3639(2) -0.3320(2) 0.0263(8) Uani 1 1 d .
H34A H -0.8339 -0.4114 -0.3053 0.032 Uiso 1 1 calc R
H34B H -0.8758 -0.3836 -0.3739 0.032 Uiso 1 1 calc R
C35 C -0.7500(2) -0.3258(2) -0.3567(2) 0.0237(7) Uani 1 1 d .
H35A H -0.7094 -0.3108 -0.3151 0.028 Uiso 1 1 calc R
H35B H -0.7314 -0.3660 -0.3913 0.028 Uiso 1 1 calc R
C36 C -0.7581(2) -0.2532(2) -0.46325(19) 0.0220(7) Uani 1 1 d .
C37 C -0.7854(2) -0.1777(2) -0.48327(18) 0.0215(7) Uani 1 1 d .
H37A H -0.8442 -0.1919 -0.5015 0.026 Uiso 1 1 calc R
H37B H -0.7500 -0.1510 -0.5200 0.026 Uiso 1 1 calc R
C38 C -0.9396(2) -0.2389(3) -0.3804(2) 0.0256(8) Uani 1 1 d .
H38A H -0.9417 -0.1874 -0.4011 0.031 Uiso 1 1 calc R
H38B H -0.9242 -0.2771 -0.4189 0.031 Uiso 1 1 calc R
C39 C -1.0269(2) -0.2779(3) -0.3570(2) 0.0340(10) Uani 1 1 d .
H39A H -1.0271 -0.3318 -0.3410 0.051 Uiso 1 1 calc R
H39B H -1.0672 -0.2849 -0.3976 0.051 Uiso 1 1 calc R
H39C H -1.0420 -0.2418 -0.3175 0.051 Uiso 1 1 calc R
C41 C -0.2904(2) -0.1713(2) -0.36369(17) 0.0163(6) Uani 1 1 d .
C42 C -0.2781(2) -0.1018(2) -0.41732(17) 0.0171(6) Uani 1 1 d .
C43 C -0.1852(2) -0.0636(2) -0.40307(17) 0.0173(6) Uani 1 1 d .
C44 C -0.1319(2) -0.0114(2) -0.44402(18) 0.0214(7) Uani 1 1 d .
H44 H -0.1517 0.0053 -0.4867 0.026 Uiso 1 1 calc R
C45 C -0.0482(2) 0.0154(2) -0.42017(19) 0.0217(7) Uani 1 1 d .
H45 H -0.0112 0.0526 -0.4462 0.026 Uiso 1 1 calc R
C46 C -0.0180(2) -0.0114(2) -0.3587(2) 0.0230(7) Uani 1 1 d .
H46 H 0.0395 0.0057 -0.3447 0.028 Uiso 1 1 calc R
C47 C -0.0721(2) -0.0634(2) -0.31767(19) 0.0196(6) Uani 1 1 d .
H47 H -0.0526 -0.0816 -0.2756 0.024 Uiso 1 1 calc R
C48 C -0.1551(2) -0.0873(2) -0.34085(17) 0.0163(6) Uani 1 1 d .
C49 C -0.2365(2) -0.1079(2) -0.23641(17) 0.0177(6) Uani 1 1 d .
C50 C -0.3230(2) -0.1307(2) -0.20908(19) 0.0213(7) Uani 1 1 d .
H50A H -0.3311 -0.0854 -0.1736 0.026 Uiso 1 1 calc R
H50B H -0.3283 -0.1808 -0.1841 0.026 Uiso 1 1 calc R
C51 C -0.3915(2) -0.1469(2) -0.26908(19) 0.0199(7) Uani 1 1 d .
H51A H -0.3943 -0.0939 -0.2870 0.024 Uiso 1 1 calc R
H51B H -0.4459 -0.1697 -0.2492 0.024 Uiso 1 1 calc R
C52 C -0.3761(2) -0.2073(2) -0.33203(18) 0.0179(6) Uani 1 1 d .
C53 C -0.3727(2) -0.2908(2) -0.30314(19) 0.0213(7) Uani 1 1 d .
H53A H -0.3329 -0.2792 -0.2611 0.026 Uiso 1 1 calc R
H53B H -0.4283 -0.3156 -0.2864 0.026 Uiso 1 1 calc R
C54 C -0.3472(2) -0.3542(2) -0.3579(2) 0.0268(8) Uani 1 1 d .
H54A H -0.3447 -0.4045 -0.3353 0.032 Uiso 1 1 calc R
H54B H -0.3887 -0.3700 -0.3989 0.032 Uiso 1 1 calc R
C55 C -0.2619(2) -0.3157(2) -0.3844(2) 0.0237(7) Uani 1 1 d .
H55A H -0.2192 -0.3061 -0.3446 0.028 Uiso 1 1 calc R
H55B H -0.2467 -0.3533 -0.4234 0.028 Uiso 1 1 calc R
C56 C -0.2777(2) -0.2320(2) -0.48185(19) 0.0212(7) Uani 1 1 d .
C57 C -0.2952(2) -0.1489(2) -0.49208(18) 0.0211(7) Uani 1 1 d .
H57A H -0.3537 -0.1548 -0.5089 0.025 Uiso 1 1 calc R
H57B H -0.2578 -0.1208 -0.5270 0.025 Uiso 1 1 calc R
C58 C -0.4460(2) -0.2200(2) -0.39181(19) 0.0221(7) Uani 1 1 d .
H58A H -0.4481 -0.1654 -0.4066 0.027 Uiso 1 1 calc R
H58B H -0.4309 -0.2533 -0.4340 0.027 Uiso 1 1 calc R
C59 C -0.5331(2) -0.2623(3) -0.3711(2) 0.0282(8) Uani 1 1 d .
H59A H -0.5341 -0.3194 -0.3629 0.042 Uiso 1 1 calc R
H59B H -0.5737 -0.2621 -0.4099 0.042 Uiso 1 1 calc R
H59C H -0.5474 -0.2326 -0.3270 0.042 Uiso 1 1 calc R
C61 C 0.6868(2) -0.1926(2) 0.14711(17) 0.0159(6) Uani 1 1 d .
C62 C 0.6924(2) -0.1326(2) 0.08531(17) 0.0154(6) Uani 1 1 d .
C63 C 0.7843(2) -0.0879(2) 0.09545(18) 0.0168(6) Uani 1 1 d .
C64 C 0.8339(2) -0.0424(2) 0.04777(19) 0.0191(6) Uani 1 1 d .
H64 H 0.8115 -0.0357 0.0022 0.023 Uiso 1 1 calc R
C65 C 0.9172(2) -0.0066(2) 0.0684(2) 0.0216(7) Uani 1 1 d .
H65 H 0.9512 0.0267 0.0374 0.026 Uiso 1 1 calc R
C66 C 0.9510(2) -0.0193(2) 0.1343(2) 0.0212(7) Uani 1 1 d .
H66 H 1.0081 0.0041 0.1470 0.025 Uiso 1 1 calc R
C67 C 0.9014(2) -0.0662(2) 0.18171(19) 0.0187(6) Uani 1 1 d .
H67 H 0.9240 -0.0754 0.2264 0.022 Uiso 1 1 calc R
C68 C 0.8181(2) -0.0988(2) 0.16118(17) 0.0153(6) Uani 1 1 d .
C69 C 0.7399(2) -0.1081(2) 0.26743(17) 0.0168(6) Uani 1 1 d .
C70 C 0.6554(2) -0.1336(2) 0.29748(18) 0.0207(7) Uani 1 1 d .
H70A H 0.6443 -0.0864 0.3290 0.025 Uiso 1 1 calc R
H70B H 0.6554 -0.1791 0.3273 0.025 Uiso 1 1 calc R
C71 C 0.5857(2) -0.1620(2) 0.23937(19) 0.0192(6) Uani 1 1 d .
H71A H 0.5786 -0.1138 0.2155 0.023 Uiso 1 1 calc R
H71B H 0.5330 -0.1844 0.2620 0.023 Uiso 1 1 calc R
C72 C 0.6035(2) -0.2281(2) 0.18285(18) 0.0168(6) Uani 1 1 d .
C73 C 0.6125(2) -0.3044(2) 0.2198(2) 0.0214(7) Uani 1 1 d .
H73A H 0.6526 -0.2856 0.2615 0.026 Uiso 1 1 calc R
H73B H 0.5580 -0.3295 0.2385 0.026 Uiso 1 1 calc R
C74 C 0.6418(2) -0.3716(2) 0.1714(2) 0.0252(8) Uani 1 1 d .
H74A H 0.6474 -0.4173 0.1992 0.030 Uiso 1 1 calc R
H74B H 0.6007 -0.3941 0.1309 0.030 Uiso 1 1 calc R
C75 C 0.7260(2) -0.3320(2) 0.1430(2) 0.0233(7) Uani 1 1 d .
H75A H 0.7683 -0.3144 0.1831 0.028 Uiso 1 1 calc R
H75B H 0.7444 -0.3723 0.1085 0.028 Uiso 1 1 calc R
C76 C 0.7089(2) -0.2633(2) 0.03502(19) 0.0208(7) Uani 1 1 d .
C77 C 0.6776(2) -0.1899(2) 0.01581(18) 0.0203(7) Uani 1 1 d .
H77A H 0.6177 -0.2060 0.0009 0.024 Uiso 1 1 calc R
H77B H 0.7093 -0.1638 -0.0232 0.024 Uiso 1 1 calc R
C78 C 0.5314(2) -0.2517(2) 0.1237(2) 0.0217(7) Uani 1 1 d .
H78A H 0.5286 -0.2017 0.1008 0.026 Uiso 1 1 calc R
H78B H 0.5454 -0.2922 0.0864 0.026 Uiso 1 1 calc R
C79 C 0.4454(2) -0.2883(3) 0.1501(2) 0.0284(8) Uani 1 1 d .
H79A H 0.4457 -0.3409 0.1687 0.043 Uiso 1 1 calc R
H79B H 0.4039 -0.2977 0.1101 0.043 Uiso 1 1 calc R
H79C H 0.4315 -0.2498 0.1883 0.043 Uiso 1 1 calc R
C80 C 0.3848(3) -0.2765(3) -0.0899(2) 0.0262(8) Uani 1 1 d .
H80 H 0.3290 -0.3096 -0.0789 0.031 Uiso 1 1 calc R
C81 C 0.8780(3) -0.2850(3) -0.1018(2) 0.0309(9) Uani 1 1 d .
H81 H 0.8318 -0.3158 -0.0746 0.037 Uiso 1 1 calc R
C82 C -0.6278(3) -0.5393(3) -0.4100(3) 0.0338(9) Uani 1 1 d .
H82 H -0.6373 -0.5982 -0.4311 0.041 Uiso 1 1 calc R
C83 C -0.8494(3) -0.4623(3) -0.5980(3) 0.0437(12) Uani 1 1 d .
H83 H -0.7967 -0.4203 -0.5832 0.052 Uiso 1 1 calc R
C84 C -0.6033(2) -0.2864(3) -0.6108(2) 0.0280(8) Uani 1 1 d .
H84 H -0.6324 -0.2960 -0.5652 0.034 Uiso 1 1 calc R
C85 C -0.1194(3) -0.2831(3) 0.3831(2) 0.0275(8) Uani 1 1 d .
H85 H -0.1713 -0.3103 0.4058 0.033 Uiso 1 1 calc R
C86 C -0.1322(3) -0.5447(3) 0.1233(3) 0.0404(11) Uani 1 1 d .
H86 H -0.1358 -0.6048 0.1098 0.048 Uiso 1 1 calc R
C87 C 0.3612(3) -0.5427(3) 0.1157(2) 0.0347(9) Uani 1 1 d .
H87 H 0.3446 -0.6032 0.0995 0.042 Uiso 1 1 calc R
Cl1 Cl 0.41321(8) -0.19044(8) -0.02445(7) 0.0448(3) Uani 1 1 d .
Cl2 Cl 0.45692(10) -0.33898(10) -0.08723(11) 0.0669(5) Uani 1 1 d .
Cl3 Cl 0.37695(11) -0.24350(12) -0.17491(7) 0.0654(4) Uani 1 1 d .
Cl4 Cl 0.91211(10) -0.18518(9) -0.05583(9) 0.0570(4) Uani 1 1 d .
Cl5 Cl 0.95669(13) -0.33967(15) -0.10503(14) 0.0883(7) Uani 1 1 d .
Cl6 Cl 0.83742(13) -0.28016(11) -0.18852(7) 0.0649(4) Uani 1 1 d .
Cl7 Cl -0.70941(8) -0.52977(8) -0.35367(8) 0.0490(3) Uani 1 1 d .
Cl8 Cl -0.62618(11) -0.47723(9) -0.48057(8) 0.0571(4) Uani 1 1 d .
Cl9 Cl -0.53182(9) -0.51274(10) -0.35991(11) 0.0626(4) Uani 1 1 d .
Cl10 Cl -0.83194(10) -0.52202(8) -0.67662(8) 0.0540(4) Uani 1 1 d .
Cl11 Cl -0.87541(13) -0.52402(11) -0.52754(9) 0.0692(5) Uani 1 1 d .
Cl12 Cl -0.92709(16) -0.40989(19) -0.61429(17) 0.1149(10) Uani 1 1 d .
Cl13 Cl -0.49430(7) -0.26810(8) -0.59187(6) 0.0411(3) Uani 1 1 d .
Cl14 Cl -0.62942(7) -0.20037(7) -0.64446(7) 0.0388(2) Uani 1 1 d .
Cl15 Cl -0.63655(8) -0.37525(7) -0.67237(7) 0.0429(3) Uani 1 1 d .
Cl16 Cl -0.13687(7) -0.19428(7) 0.34903(6) 0.0355(2) Uani 1 1 d .
Cl17 Cl -0.09804(7) -0.35394(8) 0.31303(6) 0.0395(3) Uani 1 1 d .
Cl18 Cl -0.03820(10) -0.25682(10) 0.44945(8) 0.0573(4) Uani 1 1 d .
Cl19 Cl -0.05243(7) -0.50818(7) 0.19002(7) 0.0409(3) Uani 1 1 d .
Cl20 Cl -0.22919(8) -0.53355(8) 0.15653(8) 0.0479(3) Uani 1 1 d .
Cl21 Cl -0.11091(15) -0.49366(10) 0.04584(8) 0.0812(7) Uani 1 1 d .
Cl22 Cl 0.27198(9) -0.50880(9) 0.14161(9) 0.0543(4) Uani 1 1 d .
Cl23 Cl 0.43363(9) -0.52649(9) 0.18986(9) 0.0531(3) Uani 1 1 d .
Cl24 Cl 0.40780(14) -0.49186(12) 0.04511(8) 0.0840(7) Uani 1 1 d .

loop_
_atom_site_aniso_label
_atom_site_aniso_U_11
_atom_site_aniso_U_22
_atom_site_aniso_U_33
_atom_site_aniso_U_23
_atom_site_aniso_U_13
_atom_site_aniso_U_12
O1 0.0153(11) 0.0241(12) 0.0142(11) 0.0002(9) 0.0032(8) 0.0078(9)
O2 0.0219(12) 0.0305(14) 0.0176(12) -0.0047(10) 0.0022(9) 0.0071(10)
O3 0.0277(14) 0.0273(14) 0.0241(13) -0.0099(11) 0.0115(11) 0.0023(11)
O4 0.0192(12) 0.0269(13) 0.0147(11) -0.0021(9) 0.0006(9) 0.0101(10)
O5 0.0239(13) 0.0333(15) 0.0161(12) -0.0058(10) 0.0012(10) 0.0083(11)
O6 0.0341(15) 0.0234(13) 0.0244(13) -0.0073(10) 0.0137(11) 0.0037(11)
O7 0.0217(12) 0.0219(12) 0.0162(11) -0.0012(9) -0.0001(9) 0.0101(9)
O8 0.0216(12) 0.0312(14) 0.0179(12) -0.0029(10) 0.0020(9) 0.0075(10)
O9 0.0313(15) 0.0267(14) 0.0260(14) -0.0090(11) 0.0123(11) 0.0001(11)
O10 0.0158(11) 0.0225(12) 0.0169(11) 0.0006(9) 0.0025(8) 0.0070(9)
O11 0.0189(12) 0.0271(13) 0.0173(11) -0.0030(10) 0.0019(9) 0.0069(10)
O12 0.0334(15) 0.0252(14) 0.0266(14) -0.0065(11) 0.0136(11) 0.0050(11)
N1 0.0120(12) 0.0195(13) 0.0133(12) 0.0004(10) 0.0038(9) 0.0035(10)
N2 0.0162(13) 0.0183(13) 0.0198(14) -0.0034(10) 0.0085(10) 0.0045(10)
N3 0.0175(13) 0.0193(13) 0.0125(12) 0.0000(10) 0.0038(10) 0.0051(10)
N4 0.0169(13) 0.0196(14) 0.0174(13) -0.0020(10) 0.0060(10) 0.0047(10)
N5 0.0137(12) 0.0204(14) 0.0133(12) 0.0001(10) 0.0026(9) 0.0046(10)
N6 0.0184(13) 0.0221(14) 0.0175(13) -0.0014(11) 0.0075(10) 0.0063(11)
N7 0.0139(12) 0.0190(13) 0.0118(12) -0.0002(10) 0.0043(9) 0.0046(10)
N8 0.0188(13) 0.0163(13) 0.0193(13) -0.0022(10) 0.0079(10) 0.0055(10)
C1 0.0141(14) 0.0166(15) 0.0150(14) 0.0006(11) 0.0044(11) 0.0054(11)
C2 0.0139(14) 0.0240(16) 0.0141(14) 0.0005(12) 0.0045(11) 0.0063(12)
C3 0.0131(14) 0.0201(16) 0.0167(14) -0.0019(12) 0.0057(11) 0.0041(11)
C4 0.0196(16) 0.0225(16) 0.0174(15) 0.0028(12) 0.0082(12) 0.0051(13)
C5 0.0174(15) 0.0214(17) 0.0253(17) -0.0002(13) 0.0106(13) 0.0027(12)
C6 0.0151(15) 0.0236(17) 0.0263(17) -0.0019(13) 0.0068(13) 0.0045(12)
C7 0.0171(15) 0.0238(17) 0.0183(15) -0.0004(12) 0.0034(12) 0.0071(12)
C8 0.0143(14) 0.0185(15) 0.0177(15) -0.0005(12) 0.0059(11) 0.0048(11)
C9 0.0187(15) 0.0187(15) 0.0149(14) 0.0007(11) 0.0034(11) 0.0074(12)
C10 0.0226(16) 0.0241(17) 0.0167(15) 0.0012(12) 0.0082(12) 0.0050(13)
C11 0.0159(15) 0.0237(17) 0.0181(15) -0.0001(12) 0.0065(12) 0.0053(12)
C12 0.0152(14) 0.0219(16) 0.0166(15) 0.0010(12) 0.0063(11) 0.0024(12)
C13 0.0189(16) 0.0209(17) 0.0250(17) 0.0016(13) 0.0089(13) 0.0041(12)
C14 0.0211(17) 0.0195(17) 0.035(2) 0.0016(14) 0.0112(15) 0.0037(13)
C15 0.0198(16) 0.0189(16) 0.0333(19) -0.0010(14) 0.0107(14) 0.0072(13)
C16 0.0155(15) 0.0212(16) 0.0232(17) -0.0048(13) 0.0080(12) 0.0000(12)
C17 0.0186(15) 0.0258(17) 0.0159(15) -0.0018(12) 0.0042(12) 0.0039(13)
C18 0.0145(15) 0.0259(18) 0.0255(17) 0.0006(14) 0.0059(13) 0.0043(13)
C19 0.0170(16) 0.0277(19) 0.0310(19) -0.0004(15) 0.0048(14) 0.0026(13)
C21 0.0166(14) 0.0158(14) 0.0144(14) -0.0016(11) 0.0033(11) 0.0056(11)
C22 0.0178(15) 0.0233(16) 0.0109(13) 0.0012(11) 0.0034(11) 0.0080(12)
C23 0.0192(15) 0.0203(16) 0.0155(14) -0.0008(12) 0.0057(12) 0.0066(12)
C24 0.0235(17) 0.0230(17) 0.0152(15) 0.0024(12) 0.0068(12) 0.0066(13)
C25 0.0218(17) 0.0218(17) 0.0222(17) 0.0010(13) 0.0109(13) 0.0032(13)
C26 0.0137(15) 0.0233(17) 0.0263(17) -0.0042(13) 0.0056(12) 0.0051(12)
C27 0.0175(15) 0.0205(16) 0.0187(15) -0.0004(12) 0.0029(12) 0.0081(12)
C28 0.0153(14) 0.0181(15) 0.0162(14) -0.0014(11) 0.0058(11) 0.0059(11)
C29 0.0215(16) 0.0229(16) 0.0130(14) 0.0020(12) 0.0025(12) 0.0081(13)
C30 0.0216(16) 0.0256(17) 0.0173(15) 0.0006(13) 0.0080(12) 0.0070(13)
C31 0.0203(16) 0.0239(17) 0.0177(15) -0.0012(12) 0.0075(12) 0.0072(13)
C32 0.0159(15) 0.0219(16) 0.0164(15) -0.0008(12) 0.0058(11) 0.0032(12)
C33 0.0267(18) 0.0223(17) 0.0237(17) 0.0013(13) 0.0120(14) 0.0063(14)
C34 0.0292(19) 0.0205(17) 0.0298(19) 0.0022(14) 0.0129(15) 0.0062(14)
C35 0.0252(18) 0.0221(17) 0.0250(17) 0.0016(13) 0.0101(14) 0.0075(13)
C36 0.0189(16) 0.0245(17) 0.0203(16) -0.0032(13) 0.0068(12) 0.0024(13)
C37 0.0230(17) 0.0287(18) 0.0120(14) -0.0020(12) 0.0027(12) 0.0059(13)
C38 0.0175(16) 0.033(2) 0.0232(17) -0.0046(14) 0.0042(13) 0.0022(14)
C39 0.0193(18) 0.040(2) 0.035(2) -0.0068(18) 0.0056(15) -0.0051(16)
C41 0.0170(15) 0.0186(15) 0.0133(14) -0.0010(11) 0.0025(11) 0.0055(12)
C42 0.0174(15) 0.0216(16) 0.0121(14) -0.0023(11) 0.0010(11) 0.0059(12)
C43 0.0178(15) 0.0208(16) 0.0137(14) -0.0010(11) 0.0039(11) 0.0061(12)
C44 0.0221(17) 0.0282(18) 0.0133(14) -0.0006(12) 0.0042(12) 0.0051(13)
C45 0.0204(16) 0.0240(17) 0.0186(16) -0.0010(13) 0.0093(13) 0.0013(13)
C46 0.0157(15) 0.0271(18) 0.0240(17) -0.0041(14) 0.0059(13) 0.0032(13)
C47 0.0175(15) 0.0250(17) 0.0172(15) -0.0001(12) 0.0011(12) 0.0076(13)
C48 0.0150(14) 0.0187(15) 0.0153(14) 0.0001(11) 0.0035(11) 0.0049(11)
C49 0.0216(16) 0.0218(16) 0.0118(14) 0.0016(11) 0.0030(11) 0.0093(12)
C50 0.0215(16) 0.0258(17) 0.0162(15) -0.0009(13) 0.0069(12) 0.0058(13)
C51 0.0178(15) 0.0236(17) 0.0186(15) -0.0009(12) 0.0059(12) 0.0062(12)
C52 0.0155(14) 0.0209(16) 0.0173(15) -0.0006(12) 0.0046(11) 0.0049(12)
C53 0.0204(16) 0.0232(17) 0.0202(16) 0.0003(13) 0.0073(13) 0.0051(13)
C54 0.0240(18) 0.0208(17) 0.033(2) -0.0028(14) 0.0104(15) 0.0025(14)
C55 0.0240(17) 0.0202(17) 0.0278(18) -0.0007(13) 0.0089(14) 0.0079(13)
C56 0.0193(16) 0.0218(17) 0.0183(15) -0.0065(12) 0.0066(12) -0.0008(12)
C57 0.0230(16) 0.0271(18) 0.0115(14) -0.0027(12) 0.0027(12) 0.0040(13)
C58 0.0180(16) 0.0260(18) 0.0208(16) -0.0030(13) 0.0030(12) 0.0041(13)
C59 0.0174(16) 0.031(2) 0.033(2) -0.0037(16) 0.0019(14) 0.0023(14)
C61 0.0149(14) 0.0175(15) 0.0156(14) -0.0002(11) 0.0055(11) 0.0050(11)
C62 0.0153(14) 0.0187(15) 0.0121(13) -0.0002(11) 0.0046(11) 0.0045(11)
C63 0.0135(14) 0.0214(16) 0.0159(14) 0.0010(12) 0.0075(11) 0.0049(11)
C64 0.0179(15) 0.0227(16) 0.0184(15) 0.0023(12) 0.0085(12) 0.0078(12)
C65 0.0179(16) 0.0251(17) 0.0228(16) 0.0028(13) 0.0116(13) 0.0062(13)
C66 0.0113(14) 0.0250(17) 0.0277(18) -0.0003(14) 0.0062(12) 0.0058(12)
C67 0.0145(15) 0.0229(16) 0.0200(15) 0.0012(12) 0.0041(12) 0.0071(12)
C68 0.0138(14) 0.0159(14) 0.0162(14) -0.0022(11) 0.0053(11) 0.0048(11)
C69 0.0183(15) 0.0205(16) 0.0138(14) 0.0019(11) 0.0045(11) 0.0086(12)
C70 0.0201(16) 0.0269(18) 0.0151(15) -0.0004(12) 0.0073(12) 0.0062(13)
C71 0.0177(15) 0.0221(16) 0.0199(16) 0.0015(12) 0.0093(12) 0.0085(12)
C72 0.0123(14) 0.0190(15) 0.0185(15) 0.0019(12) 0.0067(11) 0.0018(11)
C73 0.0202(16) 0.0204(16) 0.0238(17) 0.0036(13) 0.0100(13) 0.0035(13)
C74 0.0250(18) 0.0186(17) 0.0319(19) 0.0037(14) 0.0125(15) 0.0033(13)
C75 0.0238(17) 0.0211(17) 0.0267(18) 0.0039(13) 0.0117(14) 0.0070(13)
C76 0.0191(16) 0.0221(17) 0.0189(16) -0.0041(12) 0.0076(12) 0.0022(12)
C77 0.0185(15) 0.0255(17) 0.0144(14) -0.0034(12) 0.0035(12) 0.0021(13)
C78 0.0157(15) 0.0242(17) 0.0234(17) 0.0004(13) 0.0052(12) 0.0016(12)
C79 0.0174(16) 0.029(2) 0.036(2) -0.0001(16) 0.0088(15) -0.0008(14)
C80 0.0275(19) 0.0291(19) 0.0232(18) 0.0033(14) 0.0052(14) 0.0085(15)
C81 0.031(2) 0.037(2) 0.0255(19) 0.0002(16) 0.0092(16) 0.0114(17)
C82 0.030(2) 0.027(2) 0.042(2) -0.0056(17) 0.0086(17) 0.0045(16)
C83 0.040(3) 0.029(2) 0.061(3) -0.004(2) 0.002(2) 0.0108(19)
C84 0.0269(19) 0.034(2) 0.0207(17) -0.0002(15) 0.0093(14) 0.0019(15)
C85 0.0284(19) 0.032(2) 0.0242(18) 0.0061(15) 0.0070(15) 0.0105(15)
C86 0.048(3) 0.025(2) 0.040(2) -0.0108(18) 0.016(2) -0.0024(18)
C87 0.040(2) 0.027(2) 0.033(2) -0.0060(16) 0.0106(18) 0.0023(17)
Cl1 0.0384(6) 0.0437(6) 0.0435(6) -0.0119(5) 0.0073(5) -0.0017(5)
Cl2 0.0511(8) 0.0559(9) 0.1020(14) -0.0005(8) 0.0039(8) 0.0340(7)
Cl3 0.0778(11) 0.0857(12) 0.0299(6) 0.0217(7) -0.0022(6) 0.0065(9)
Cl4 0.0614(9) 0.0381(7) 0.0631(9) -0.0058(6) -0.0122(7) 0.0008(6)
Cl5 0.0661(11) 0.0999(15) 0.1194(18) 0.0067(13) 0.0138(11) 0.0633(11)
Cl6 0.1047(13) 0.0668(10) 0.0272(6) 0.0028(6) -0.0083(7) 0.0301(9)
Cl7 0.0451(7) 0.0444(7) 0.0606(8) 0.0040(6) 0.0235(6) 0.0155(5)
Cl8 0.0860(11) 0.0441(7) 0.0376(7) -0.0001(5) 0.0102(7) 0.0093(7)
Cl9 0.0348(7) 0.0543(8) 0.0950(13) 0.0094(8) -0.0090(7) 0.0032(6)
Cl10 0.0598(8) 0.0363(6) 0.0576(8) -0.0033(6) 0.0133(6) -0.0034(6)
Cl11 0.0943(13) 0.0555(9) 0.0522(9) -0.0094(7) 0.0090(8) 0.0120(8)
Cl12 0.0925(16) 0.130(2) 0.151(3) 0.0149(18) -0.0003(16) 0.0850(17)
Cl13 0.0329(5) 0.0534(7) 0.0317(5) 0.0041(5) -0.0017(4) -0.0006(5)
Cl14 0.0413(6) 0.0344(5) 0.0427(6) 0.0076(4) 0.0158(5) 0.0099(4)
Cl15 0.0384(6) 0.0342(6) 0.0506(7) -0.0097(5) -0.0022(5) 0.0038(4)
Cl16 0.0315(5) 0.0391(6) 0.0403(6) 0.0173(4) 0.0034(4) 0.0113(4)
Cl17 0.0397(6) 0.0477(6) 0.0334(5) 0.0002(5) 0.0153(4) 0.0158(5)
Cl18 0.0657(9) 0.0589(8) 0.0504(8) -0.0022(6) -0.0274(7) 0.0277(7)
Cl19 0.0348(5) 0.0282(5) 0.0543(7) -0.0069(5) 0.0170(5) -0.0005(4)
Cl20 0.0417(6) 0.0397(6) 0.0626(8) -0.0050(6) 0.0053(6) 0.0149(5)
Cl21 0.1354(17) 0.0491(8) 0.0349(7) -0.0084(6) 0.0210(9) -0.0247(9)
Cl22 0.0401(7) 0.0450(7) 0.0798(10) -0.0009(7) 0.0087(6) 0.0169(5)
Cl23 0.0531(8) 0.0455(7) 0.0594(8) -0.0089(6) -0.0084(6) 0.0165(6)
Cl24 0.1131(15) 0.0707(11) 0.0373(7) -0.0113(7) 0.0306(8) -0.0376(10)

loop_
_atom_type_symbol
_atom_type_description
_atom_type_scat_dispersion_real
_atom_type_scat_dispersion_imag
_atom_type_scat_source
C C 0.0033 0.0016 'International Tables Vol C Tables 4.2.6.8 and 6.1.1.4'
H H 0.0000 0.0000 'International Tables Vol C Tables 4.2.6.8 and 6.1.1.4'
N N 0.0061 0.0033 'International Tables Vol C Tables 4.2.6.8 and 6.1.1.4'
O O 0.0106 0.0060 'International Tables Vol C Tables 4.2.6.8 and 6.1.1.4'
Cl Cl 0.1484 0.1585 'International Tables Vol C Tables 4.2.6.8 and 6.1.1.4'

loop_
_geom_angle_atom_site_label_1
_geom_angle_atom_site_label_2
_geom_angle_atom_site_label_3
_geom_angle
C2 O1 H1 109.5
C22 O4 H4A 109.5
C42 O7 H7A 109.5
C62 O10 H10 109.5
C9 N1 C8 116.3(3)
C9 N1 C1 125.0(3)
C8 N1 C1 106.4(2)
C16 N2 C15 122.1(3)
C16 N2 C1 113.8(3)
C15 N2 C1 120.7(3)
C29 N3 C28 116.2(3)
C29 N3 C21 125.6(3)
C28 N3 C21 106.7(2)
C36 N4 C35 121.3(3)
C36 N4 C21 114.9(3)
C35 N4 C21 120.7(3)
C49 N5 C48 116.6(3)
C49 N5 C41 125.0(3)
C48 N5 C41 106.7(3)
C56 N6 C55 121.3(3)
C56 N6 C41 113.4(3)
C55 N6 C41 121.0(3)
C69 N7 C68 116.5(3)
C69 N7 C61 125.1(3)
C68 N7 C61 106.7(2)
C76 N8 C75 122.2(3)
C76 N8 C61 114.3(3)
C75 N8 C61 120.4(3)
N2 C1 N1 108.9(3)
N2 C1 C12 109.3(3)
N1 C1 C12 112.2(3)
N2 C1 C2 99.4(2)
N1 C1 C2 103.1(2)
C12 C1 C2 122.7(3)
O1 C2 C3 114.5(3)
O1 C2 C17 111.4(3)
C3 C2 C17 110.0(3)
O1 C2 C1 115.8(2)
C3 C2 C1 99.8(3)
C17 C2 C1 104.4(3)
C4 C3 C8 119.6(3)
C4 C3 C2 128.8(3)
C8 C3 C2 111.6(3)
C5 C4 C3 119.3(3)
C5 C4 H4 120.3
C3 C4 H4 120.3
C4 C5 C6 120.6(3)
C4 C5 H5 119.7
C6 C5 H5 119.7
C5 C6 C7 120.6(3)
C5 C6 H6 119.7
C7 C6 H6 119.7
C8 C7 C6 117.5(3)
C8 C7 H7 121.2
C6 C7 H7 121.2
C7 C8 C3 122.4(3)
C7 C8 N1 128.7(3)
C3 C8 N1 108.9(3)
O2 C9 N1 119.5(3)
O2 C9 C10 121.6(3)
N1 C9 C10 118.9(3)
C9 C10 C11 113.3(3)
C9 C10 H10A 108.9
C11 C10 H10A 108.9
C9 C10 H10B 108.9
C11 C10 H10B 108.9
H10A C10 H10B 107.7
C10 C11 C12 112.0(3)
C10 C11 H11A 109.2
C12 C11 H11A 109.2
C10 C11 H11B 109.2
C12 C11 H11B 109.2
H11A C11 H11B 107.9
C11 C12 C13 109.2(3)
C11 C12 C18 109.9(3)
C13 C12 C18 111.8(3)
C11 C12 C1 108.9(3)
C13 C12 C1 108.5(3)
C18 C12 C1 108.6(3)
C14 C13 C12 114.9(3)
C14 C13 H13A 108.5
C12 C13 H13A 108.5
C14 C13 H13B 108.5
C12 C13 H13B 108.5
H13A C13 H13B 107.5
C13 C14 C15 108.5(3)
C13 C14 H14A 110.0
C15 C14 H14A 110.0
C13 C14 H14B 110.0
C15 C14 H14B 110.0
H14A C14 H14B 108.4
N2 C15 C14 108.5(3)
N2 C15 H15A 110.0
C14 C15 H15A 110.0
N2 C15 H15B 110.0
C14 C15 H15B 110.0
H15A C15 H15B 108.4
O3 C16 N2 125.0(4)
O3 C16 C17 125.3(4)
N2 C16 C17 109.7(3)
C16 C17 C2 103.3(3)
C16 C17 H17A 111.1
C2 C17 H17A 111.1
C16 C17 H17B 111.1
C2 C17 H17B 111.1
H17A C17 H17B 109.1
C19 C18 C12 114.8(3)
C19 C18 H18A 108.6
C12 C18 H18A 108.6
C19 C18 H18B 108.6
C12 C18 H18B 108.6
H18A C18 H18B 107.5
C18 C19 H19A 109.5
C18 C19 H19B 109.5
H19A C19 H19B 109.5
C18 C19 H19C 109.5
H19A C19 H19C 109.5
H19B C19 H19C 109.5
N4 C21 N3 109.4(3)
N4 C21 C32 109.6(3)
N3 C21 C32 112.7(3)
N4 C21 C22 98.7(2)
N3 C21 C22 103.0(3)
C32 C21 C22 122.1(3)
O4 C22 C37 111.4(3)
O4 C22 C23 113.2(3)
C37 C22 C23 110.0(3)
O4 C22 C21 116.2(3)
C37 C22 C21 105.4(3)
C23 C22 C21 99.9(3)
C28 C23 C24 120.1(3)
C28 C23 C22 111.5(3)
C24 C23 C22 128.3(3)
C23 C24 C25 118.3(3)
C23 C24 H24 120.8
C25 C24 H24 120.8
C26 C25 C24 120.5(3)
C26 C25 H25 119.7
C24 C25 H25 119.7
C25 C26 C27 121.1(3)
C25 C26 H26 119.4
C27 C26 H26 119.4
C28 C27 C26 117.3(3)
C28 C27 H27 121.4
C26 C27 H27 121.4
C23 C28 C27 122.6(3)
C23 C28 N3 109.6(3)
C27 C28 N3 127.8(3)
O5 C29 N3 120.3(3)
O5 C29 C30 121.5(3)
N3 C29 C30 118.2(3)
C29 C30 C31 112.8(3)
C29 C30 H30A 109.0
C31 C30 H30A 109.0
C29 C30 H30B 109.0
C31 C30 H30B 109.0
H30A C30 H30B 107.8
C30 C31 C32 111.9(3)
C30 C31 H31A 109.2
C32 C31 H31A 109.2
C30 C31 H31B 109.2
C32 C31 H31B 109.2
H31A C31 H31B 107.9
C31 C32 C38 109.6(3)
C31 C32 C33 108.6(3)
C38 C32 C33 111.5(3)
C31 C32 C21 109.2(3)
C38 C32 C21 109.6(3)
C33 C32 C21 108.3(3)
C34 C33 C32 114.8(3)
C34 C33 H33A 108.6
C32 C33 H33A 108.6
C34 C33 H33B 108.6
C32 C33 H33B 108.6
H33A C33 H33B 107.6
C35 C34 C33 107.7(3)
C35 C34 H34A 110.2
C33 C34 H34A 110.2
C35 C34 H34B 110.2
C33 C34 H34B 110.2
H34A C34 H34B 108.5
N4 C35 C34 108.4(3)
N4 C35 H35A 110.0
C34 C35 H35A 110.0
N4 C35 H35B 110.0
C34 C35 H35B 110.0
H35A C35 H35B 108.4
O6 C36 N4 124.5(4)
O6 C36 C37 126.0(3)
N4 C36 C37 109.5(3)
C36 C37 C22 102.7(3)
C36 C37 H37A 111.2
C22 C37 H37A 111.2
C36 C37 H37B 111.2
C22 C37 H37B 111.2
H37A C37 H37B 109.1
C39 C38 C32 114.8(3)
C39 C38 H38A 108.6
C32 C38 H38A 108.6
C39 C38 H38B 108.6
C32 C38 H38B 108.6
H38A C38 H38B 107.5
C38 C39 H39A 109.5
C38 C39 H39B 109.5
H39A C39 H39B 109.5
C38 C39 H39C 109.5
H39A C39 H39C 109.5
H39B C39 H39C 109.5
N6 C41 N5 109.1(3)
N6 C41 C52 109.0(3)
N5 C41 C52 112.5(3)
N6 C41 C42 99.0(2)
N5 C41 C42 103.1(3)
C52 C41 C42 122.9(3)
O7 C42 C57 110.3(3)
O7 C42 C43 113.7(3)
C57 C42 C43 111.0(3)
O7 C42 C41 116.2(3)
C57 C42 C41 105.2(3)
C43 C42 C41 99.9(3)
C48 C43 C44 120.2(3)
C48 C43 C42 111.5(3)
C44 C43 C42 128.3(3)
C43 C44 C45 117.9(3)
C43 C44 H44 121.1
C45 C44 H44 121.1
C44 C45 C46 121.3(3)
C44 C45 H45 119.3
C46 C45 H45 119.3
C47 C46 C45 120.4(3)
C47 C46 H46 119.8
C45 C46 H46 119.8
C48 C47 C46 117.5(3)
C48 C47 H47 121.3
C46 C47 H47 121.3
C47 C48 C43 122.7(3)
C47 C48 N5 128.2(3)
C43 C48 N5 109.1(3)
O8 C49 N5 119.5(3)
O8 C49 C50 121.7(3)
N5 C49 C50 118.8(3)
C49 C50 C51 113.0(3)
C49 C50 H50A 109.0
C51 C50 H50A 109.0
C49 C50 H50B 109.0
C51 C50 H50B 109.0
H50A C50 H50B 107.8
C50 C51 C52 112.2(3)
C50 C51 H51A 109.2
C52 C51 H51A 109.2
C50 C51 H51B 109.2
C52 C51 H51B 109.2
H51A C51 H51B 107.9
C51 C52 C58 110.1(3)
C51 C52 C53 108.6(3)
C58 C52 C53 111.1(3)
C51 C52 C41 109.2(3)
C58 C52 C41 109.1(3)
C53 C52 C41 108.7(3)
C54 C53 C52 114.7(3)
C54 C53 H53A 108.6
C52 C53 H53A 108.6
C54 C53 H53B 108.6
C52 C53 H53B 108.6
H53A C53 H53B 107.6
C55 C54 C53 108.6(3)
C55 C54 H54A 110.0
C53 C54 H54A 110.0
C55 C54 H54B 110.0
C53 C54 H54B 110.0
H54A C54 H54B 108.4
N6 C55 C54 108.5(3)
N6 C55 H55A 110.0
C54 C55 H55A 110.0
N6 C55 H55B 110.0
C54 C55 H55B 110.0
H55A C55 H55B 108.4
O9 C56 N6 124.9(4)
O9 C56 C57 125.4(4)
N6 C56 C57 109.7(3)
C56 C57 C42 103.3(3)
C56 C57 H57A 111.1
C42 C57 H57A 111.1
C56 C57 H57B 111.1
C42 C57 H57B 111.1
H57A C57 H57B 109.1
C59 C58 C52 115.4(3)
C59 C58 H58A 108.4
C52 C58 H58A 108.4
C59 C58 H58B 108.4
C52 C58 H58B 108.4
H58A C58 H58B 107.5
C58 C59 H59A 109.5
C58 C59 H59B 109.5
H59A C59 H59B 109.5
C58 C59 H59C 109.5
H59A C59 H59C 109.5
H59B C59 H59C 109.5
N8 C61 N7 109.0(3)
N8 C61 C72 110.0(3)
N7 C61 C72 112.4(3)
N8 C61 C62 98.9(2)
N7 C61 C62 102.6(2)
C72 C61 C62 122.7(3)
O10 C62 C77 112.2(3)
O10 C62 C63 113.4(3)
C77 C62 C63 110.2(3)
O10 C62 C61 115.5(2)
C77 C62 C61 104.7(3)
C63 C62 C61 99.9(3)
C68 C63 C64 120.2(3)
C68 C63 C62 111.5(3)
C64 C63 C62 128.3(3)
C63 C64 C65 118.6(3)
C63 C64 H64 120.7
C65 C64 H64 120.7
C64 C65 C66 120.6(3)
C64 C65 H65 119.7
C66 C65 H65 119.7
C65 C66 C67 120.7(3)
C65 C66 H66 119.7
C67 C66 H66 119.7
C68 C67 C66 117.7(3)
C68 C67 H67 121.1
C66 C67 H67 121.1
C63 C68 C67 122.1(3)
C63 C68 N7 109.2(3)
C67 C68 N7 128.6(3)
O11 C69 N7 119.8(3)
O11 C69 C70 121.7(3)
N7 C69 C70 118.5(3)
C69 C70 C71 112.9(3)
C69 C70 H70A 109.0
C71 C70 H70A 109.0
C69 C70 H70B 109.0
C71 C70 H70B 109.0
H70A C70 H70B 107.8
C70 C71 C72 112.3(3)
C70 C71 H71A 109.1
C72 C71 H71A 109.1
C70 C71 H71B 109.1
C72 C71 H71B 109.1
H71A C71 H71B 107.9
C71 C72 C73 109.2(3)
C71 C72 C78 109.5(3)
C73 C72 C78 111.0(3)
C71 C72 C61 109.2(3)
C73 C72 C61 109.0(3)
C78 C72 C61 108.8(3)
C74 C73 C72 115.1(3)
C74 C73 H73A 108.5
C72 C73 H73A 108.5
C74 C73 H73B 108.5
C72 C73 H73B 108.5
H73A C73 H73B 107.5
C75 C74 C73 108.0(3)
C75 C74 H74A 110.1
C73 C74 H74A 110.1
C75 C74 H74B 110.1
C73 C74 H74B 110.1
H74A C74 H74B 108.4
N8 C75 C74 108.5(3)
N8 C75 H75A 110.0
C74 C75 H75A 110.0
N8 C75 H75B 110.0
C74 C75 H75B 110.0
H75A C75 H75B 108.4
O12 C76 N8 124.4(4)
O12 C76 C77 126.1(3)
N8 C76 C77 109.4(3)
C76 C77 C62 102.9(3)
C76 C77 H77A 111.2
C62 C77 H77A 111.2
C76 C77 H77B 111.2
C62 C77 H77B 111.2
H77A C77 H77B 109.1
C79 C78 C72 115.3(3)
C79 C78 H78A 108.4
C72 C78 H78A 108.4
C79 C78 H78B 108.4
C72 C78 H78B 108.4
H78A C78 H78B 107.5
C78 C79 H79A 109.5
C78 C79 H79B 109.5
H79A C79 H79B 109.5
C78 C79 H79C 109.5
H79A C79 H79C 109.5
H79B C79 H79C 109.5
Cl3 C80 Cl2 111.5(2)
Cl3 C80 Cl1 109.9(2)
Cl2 C80 Cl1 110.2(2)
Cl3 C80 H80 108.4
Cl2 C80 H80 108.4
Cl1 C80 H80 108.4
Cl5 C81 Cl4 112.0(3)
Cl5 C81 Cl6 111.2(2)
Cl4 C81 Cl6 110.6(3)
Cl5 C81 H81 107.6
Cl4 C81 H81 107.6
Cl6 C81 H81 107.6
Cl7 C82 Cl8 110.5(3)
Cl7 C82 Cl9 110.2(3)
Cl8 C82 Cl9 110.9(2)
Cl7 C82 H82 108.4
Cl8 C82 H82 108.4
Cl9 C82 H82 108.4
Cl12 C83 Cl10 110.6(3)
Cl12 C83 Cl11 110.7(3)
Cl10 C83 Cl11 111.0(3)
Cl12 C83 H83 108.1
Cl10 C83 H83 108.1
Cl11 C83 H83 108.1
Cl15 C84 Cl14 110.5(2)
Cl15 C84 Cl13 110.0(2)
Cl14 C84 Cl13 110.9(2)
Cl15 C84 H84 108.5
Cl14 C84 H84 108.5
Cl13 C84 H84 108.5
Cl16 C85 Cl18 110.7(2)
Cl16 C85 Cl17 110.7(2)
Cl18 C85 Cl17 110.9(2)
Cl16 C85 H85 108.2
Cl18 C85 H85 108.2
Cl17 C85 H85 108.2
Cl19 C86 Cl21 111.2(3)
Cl19 C86 Cl20 110.5(2)
Cl21 C86 Cl20 110.6(3)
Cl19 C86 H86 108.1
Cl21 C86 H86 108.1
Cl20 C86 H86 108.1
Cl24 C87 Cl22 111.6(3)
Cl24 C87 Cl23 109.7(3)
Cl22 C87 Cl23 109.9(2)
Cl24 C87 H87 108.5
Cl22 C87 H87 108.5
Cl23 C87 H87 108.5

loop_
_geom_bond_atom_site_label_1
_geom_bond_atom_site_label_2
_geom_bond_distance
O1 C2 1.407(4)
O1 H1 0.8400
O2 C9 1.237(4)
O3 C16 1.238(4)
O4 C22 1.412(4)
O4 H4A 0.8400
O5 C29 1.230(4)
O6 C36 1.237(4)
O7 C42 1.414(4)
O7 H7A 0.8400
O8 C49 1.230(4)
O9 C56 1.236(4)
O10 C62 1.411(4)
O10 H10 0.8400
O11 C69 1.239(4)
O12 C76 1.239(4)
N1 C9 1.383(4)
N1 C8 1.444(4)
N1 C1 1.501(4)
N2 C16 1.359(5)
N2 C15 1.458(5)
N2 C1 1.473(4)
N3 C29 1.383(4)
N3 C28 1.442(4)
N3 C21 1.500(4)
N4 C36 1.356(5)
N4 C35 1.466(5)
N4 C21 1.476(4)
N5 C49 1.391(4)
N5 C48 1.443(4)
N5 C41 1.497(4)
N6 C56 1.361(5)
N6 C55 1.460(5)
N6 C41 1.480(4)
N7 C69 1.379(4)
N7 C68 1.442(4)
N7 C61 1.504(4)
N8 C76 1.357(5)
N8 C75 1.465(5)
N8 C61 1.476(4)
C1 C12 1.572(4)
C1 C2 1.596(5)
C2 C3 1.524(5)
C2 C17 1.530(5)
C3 C4 1.391(4)
C3 C8 1.394(5)
C4 C5 1.390(5)
C4 H4 0.9500
C5 C6 1.404(6)
C5 H5 0.9500
C6 C7 1.404(5)
C6 H6 0.9500
C7 C8 1.388(5)
C7 H7 0.9500
C9 C10 1.504(5)
C10 C11 1.529(5)
C10 H10A 0.9900
C10 H10B 0.9900
C11 C12 1.547(5)
C11 H11A 0.9900
C11 H11B 0.9900
C12 C13 1.553(5)
C12 C18 1.557(5)
C13 C14 1.528(5)
C13 H13A 0.9900
C13 H13B 0.9900
C14 C15 1.534(5)
C14 H14A 0.9900
C14 H14B 0.9900
C15 H15A 0.9900
C15 H15B 0.9900
C16 C17 1.503(5)
C17 H17A 0.9900
C17 H17B 0.9900
C18 C19 1.534(5)
C18 H18A 0.9900
C18 H18B 0.9900
C19 H19A 0.9800
C19 H19B 0.9800
C19 H19C 0.9800
C21 C32 1.567(4)
C21 C22 1.603(5)
C22 C37 1.523(5)
C22 C23 1.528(5)
C23 C28 1.383(5)
C23 C24 1.395(5)
C24 C25 1.408(5)
C24 H24 0.9500
C25 C26 1.391(5)
C25 H25 0.9500
C26 C27 1.402(5)
C26 H26 0.9500
C27 C28 1.389(5)
C27 H27 0.9500
C29 C30 1.511(5)
C30 C31 1.533(5)
C30 H30A 0.9900
C30 H30B 0.9900
C31 C32 1.544(5)
C31 H31A 0.9900
C31 H31B 0.9900
C32 C38 1.555(5)
C32 C33 1.558(5)
C33 C34 1.536(5)
C33 H33A 0.9900
C33 H33B 0.9900
C34 C35 1.526(5)
C34 H34A 0.9900
C34 H34B 0.9900
C35 H35A 0.9900
C35 H35B 0.9900
C36 C37 1.514(5)
C37 H37A 0.9900
C37 H37B 0.9900
C38 C39 1.535(5)
C38 H38A 0.9900
C38 H38B 0.9900
C39 H39A 0.9800
C39 H39B 0.9800
C39 H39C 0.9800
C41 C52 1.563(4)
C41 C42 1.596(5)
C42 C57 1.523(5)
C42 C43 1.529(5)
C43 C48 1.388(5)
C43 C44 1.396(5)
C44 C45 1.400(5)
C44 H44 0.9500
C45 C46 1.402(6)
C45 H45 0.9500
C46 C47 1.402(5)
C46 H46 0.9500
C47 C48 1.385(5)
C47 H47 0.9500
C49 C50 1.508(5)
C50 C51 1.537(5)
C50 H50A 0.9900
C50 H50B 0.9900
C51 C52 1.538(5)
C51 H51A 0.9900
C51 H51B 0.9900
C52 C58 1.555(5)
C52 C53 1.562(5)
C53 C54 1.535(5)
C53 H53A 0.9900
C53 H53B 0.9900
C54 C55 1.528(5)
C54 H54A 0.9900
C54 H54B 0.9900
C55 H55A 0.9900
C55 H55B 0.9900
C56 C57 1.513(5)
C57 H57A 0.9900
C57 H57B 0.9900
C58 C59 1.531(5)
C58 H58A 0.9900
C58 H58B 0.9900
C59 H59A 0.9800
C59 H59B 0.9800
C59 H59C 0.9800
C61 C72 1.565(4)
C61 C62 1.602(5)
C62 C77 1.516(5)
C62 C63 1.531(4)
C63 C68 1.388(5)
C63 C64 1.393(4)
C64 C65 1.400(5)
C64 H64 0.9500
C65 C66 1.401(5)
C65 H65 0.9500
C66 C67 1.401(5)
C66 H66 0.9500
C67 C68 1.390(5)
C67 H67 0.9500
C69 C70 1.505(5)
C70 C71 1.525(5)
C70 H70A 0.9900
C70 H70B 0.9900
C71 C72 1.533(5)
C71 H71A 0.9900
C71 H71B 0.9900
C72 C73 1.550(5)
C72 C78 1.561(5)
C73 C74 1.541(5)
C73 H73A 0.9900
C73 H73B 0.9900
C74 C75 1.532(5)
C74 H74A 0.9900
C74 H74B 0.9900
C75 H75A 0.9900
C75 H75B 0.9900
C76 C77 1.509(5)
C77 H77A 0.9900
C77 H77B 0.9900
C78 C79 1.530(5)
C78 H78A 0.9900
C78 H78B 0.9900
C79 H79A 0.9800
C79 H79B 0.9800
C79 H79C 0.9800
C80 Cl3 1.751(4)
C80 Cl2 1.758(4)
C80 Cl1 1.762(4)
C80 H80 1.0000
C81 Cl5 1.750(5)
C81 Cl4 1.762(5)
C81 Cl6 1.763(5)
C81 H81 1.0000
C82 Cl7 1.756(4)
C82 Cl8 1.763(5)
C82 Cl9 1.766(5)
C82 H82 1.0000
C83 Cl12 1.749(5)
C83 Cl10 1.760(6)
C83 Cl11 1.763(6)
C83 H83 1.0000
C84 Cl15 1.758(4)
C84 Cl14 1.766(5)
C84 Cl13 1.779(4)
C84 H84 1.0000
C85 Cl16 1.756(4)
C85 Cl18 1.757(4)
C85 Cl17 1.774(4)
C85 H85 1.0000
C86 Cl19 1.755(5)
C86 Cl21 1.763(5)
C86 Cl20 1.773(5)
C86 H86 1.0000
C87 Cl24 1.746(5)
C87 Cl22 1.756(5)
C87 Cl23 1.772(5)
C87 H87 1.0000

loop_
_geom_hbond_atom_site_label_D
_geom_hbond_atom_site_label_H
_geom_hbond_atom_site_label_A
_geom_hbond_distance_DH
_geom_hbond_distance_HA
_geom_hbond_distance_DA
_geom_hbond_angle_DHA
_geom_hbond_site_symmetry_A
O1 H1 O8 0.84 1.89 2.702(4) 161 2
O4 H4A O11 0.84 1.87 2.699(4) 168 2
O7 H7A O2 0.84 1.89 2.687(4) 159 2
O10 H10 O5 0.84 1.91 2.722(4) 164 2

loop_
_geom_torsion_atom_site_label_1
_geom_torsion_atom_site_label_2
_geom_torsion_atom_site_label_3
_geom_torsion_atom_site_label_4
_geom_torsion
C16 N2 C1 N1 -131.1(3)
C15 N2 C1 N1 69.3(4)
C16 N2 C1 C12 106.1(3)
C15 N2 C1 C12 -53.6(4)
C16 N2 C1 C2 -23.7(3)
C15 N2 C1 C2 176.7(3)
C9 N1 C1 N2 -146.6(3)
C8 N1 C1 N2 73.1(3)
C9 N1 C1 C12 -25.5(4)
C8 N1 C1 C12 -165.8(3)
C9 N1 C1 C2 108.5(3)
C8 N1 C1 C2 -31.8(3)
N2 C1 C2 O1 152.5(3)
N1 C1 C2 O1 -95.4(3)
C12 C1 C2 O1 32.1(4)
N2 C1 C2 C3 -84.1(3)
N1 C1 C2 C3 28.0(3)
C12 C1 C2 C3 155.6(3)
N2 C1 C2 C17 29.7(3)
N1 C1 C2 C17 141.7(3)
C12 C1 C2 C17 -90.7(3)
O1 C2 C3 C4 -72.9(4)
C17 C2 C3 C4 53.4(5)
C1 C2 C3 C4 162.7(3)
O1 C2 C3 C8 108.6(3)
C17 C2 C3 C8 -125.1(3)
C1 C2 C3 C8 -15.8(3)
C8 C3 C4 C5 -0.1(5)
C2 C3 C4 C5 -178.5(3)
C3 C4 C5 C6 1.5(5)
C4 C5 C6 C7 -1.1(5)
C5 C6 C7 C8 -0.9(5)
C6 C7 C8 C3 2.3(5)
C6 C7 C8 N1 -177.4(3)
C4 C3 C8 C7 -1.9(5)
C2 C3 C8 C7 176.8(3)
C4 C3 C8 N1 177.9(3)
C2 C3 C8 N1 -3.4(4)
C9 N1 C8 C7 58.4(5)
C1 N1 C8 C7 -157.3(3)
C9 N1 C8 C3 -121.4(3)
C1 N1 C8 C3 22.9(3)
C8 N1 C9 O2 -26.1(5)
C1 N1 C9 O2 -163.0(3)
C8 N1 C9 C10 153.6(3)
C1 N1 C9 C10 16.7(5)
O2 C9 C10 C11 151.5(3)
N1 C9 C10 C11 -28.3(5)
C9 C10 C11 C12 50.7(4)
C10 C11 C12 C13 59.3(4)
C10 C11 C12 C18 -177.8(3)
C10 C11 C12 C1 -59.0(4)
N2 C1 C12 C11 165.6(3)
N1 C1 C12 C11 44.7(4)
C2 C1 C12 C11 -78.8(4)
N2 C1 C12 C13 46.9(4)
N1 C1 C12 C13 -74.0(3)
C2 C1 C12 C13 162.5(3)
N2 C1 C12 C18 -74.8(3)
N1 C1 C12 C18 164.3(3)
C2 C1 C12 C18 40.8(4)
C11 C12 C13 C14 -172.7(3)
C18 C12 C13 C14 65.6(4)
C1 C12 C13 C14 -54.1(4)
C12 C13 C14 C15 58.1(4)
C16 N2 C15 C14 -100.7(4)
C1 N2 C15 C14 57.2(4)
C13 C14 C15 N2 -54.2(4)
C15 N2 C16 O3 -12.3(5)
C1 N2 C16 O3 -171.6(3)
C15 N2 C16 C17 167.3(3)
C1 N2 C16 C17 7.9(4)
O3 C16 C17 C2 -167.8(3)
N2 C16 C17 C2 12.7(4)
O1 C2 C17 C16 -151.9(3)
C3 C2 C17 C16 80.1(3)
C1 C2 C17 C16 -26.2(3)
C11 C12 C18 C19 -63.3(4)
C13 C12 C18 C19 58.0(4)
C1 C12 C18 C19 177.7(3)
C36 N4 C21 N3 -128.1(3)
C35 N4 C21 N3 71.6(4)
C36 N4 C21 C32 107.8(3)
C35 N4 C21 C32 -52.5(4)
C36 N4 C21 C22 -21.0(3)
C35 N4 C21 C22 178.7(3)
C29 N3 C21 N4 -144.8(3)
C28 N3 C21 N4 73.8(3)
C29 N3 C21 C32 -22.5(4)
C28 N3 C21 C32 -163.9(3)
C29 N3 C21 C22 111.0(3)
C28 N3 C21 C22 -30.4(3)
N4 C21 C22 O4 152.6(3)
N3 C21 C22 O4 -95.1(3)
C32 C21 C22 O4 32.8(4)
N4 C21 C22 C37 28.7(3)
N3 C21 C22 C37 141.0(3)
C32 C21 C22 C37 -91.1(3)
N4 C21 C22 C23 -85.3(3)
N3 C21 C22 C23 27.0(3)
C32 C21 C22 C23 154.8(3)
O4 C22 C23 C28 108.6(3)
C37 C22 C23 C28 -126.0(3)
C21 C22 C23 C28 -15.6(3)
O4 C22 C23 C24 -70.5(4)
C37 C22 C23 C24 54.9(5)
C21 C22 C23 C24 165.3(3)
C28 C23 C24 C25 -0.5(5)
C22 C23 C24 C25 178.6(3)
C23 C24 C25 C26 2.7(5)
C24 C25 C26 C27 -2.8(5)
C25 C26 C27 C28 0.5(5)
C24 C23 C28 C27 -1.8(5)
C22 C23 C28 C27 179.0(3)
C24 C23 C28 N3 176.4(3)
C22 C23 C28 N3 -2.8(4)
C26 C27 C28 C23 1.8(5)
C26 C27 C28 N3 -176.1(3)
C29 N3 C28 C23 -123.9(3)
C21 N3 C28 C23 21.7(3)
C29 N3 C28 C27 54.2(5)
C21 N3 C28 C27 -160.2(3)
C28 N3 C29 O5 -26.0(5)
C21 N3 C29 O5 -164.3(3)
C28 N3 C29 C30 153.8(3)
C21 N3 C29 C30 15.6(5)
O5 C29 C30 C31 150.4(3)
N3 C29 C30 C31 -29.5(5)
C29 C30 C31 C32 52.3(4)
C30 C31 C32 C38 -178.8(3)
C30 C31 C32 C33 59.1(4)
C30 C31 C32 C21 -58.8(4)
N4 C21 C32 C31 164.4(3)
N3 C21 C32 C31 42.3(4)
C22 C21 C32 C31 -81.2(4)
N4 C21 C32 C38 -75.5(4)
N3 C21 C32 C38 162.4(3)
C22 C21 C32 C38 38.9(4)
N4 C21 C32 C33 46.3(4)
N3 C21 C32 C33 -75.8(3)
C22 C21 C32 C33 160.7(3)
C31 C32 C33 C34 -173.2(3)
C38 C32 C33 C34 65.9(4)
C21 C32 C33 C34 -54.8(4)
C32 C33 C34 C35 59.7(4)
C36 N4 C35 C34 -101.8(4)
C21 N4 C35 C34 57.3(4)
C33 C34 C35 N4 -55.4(4)
C35 N4 C36 O6 -14.2(5)
C21 N4 C36 O6 -174.4(3)
C35 N4 C36 C37 165.0(3)
C21 N4 C36 C37 4.8(4)
O6 C36 C37 C22 -165.9(3)
N4 C36 C37 C22 14.9(4)
O4 C22 C37 C36 -153.9(3)
C23 C22 C37 C36 79.8(3)
C21 C22 C37 C36 -27.0(3)
C31 C32 C38 C39 -63.2(4)
C33 C32 C38 C39 57.1(4)
C21 C32 C38 C39 177.0(3)
C56 N6 C41 N5 -133.7(3)
C55 N6 C41 N5 69.4(4)
C56 N6 C41 C52 103.1(3)
C55 N6 C41 C52 -53.8(4)
C56 N6 C41 C42 -26.4(3)
C55 N6 C41 C42 176.7(3)
C49 N5 C41 N6 -145.4(3)
C48 N5 C41 N6 73.4(3)
C49 N5 C41 C52 -24.3(4)
C48 N5 C41 C52 -165.6(3)
C49 N5 C41 C42 110.1(3)
C48 N5 C41 C42 -31.2(3)
N6 C41 C42 O7 152.2(3)
N5 C41 C42 O7 -95.7(3)
C52 C41 C42 O7 32.5(4)
N6 C41 C42 C57 29.9(3)
N5 C41 C42 C57 142.1(3)
C52 C41 C42 C57 -89.7(3)
N6 C41 C42 C43 -85.1(3)
N5 C41 C42 C43 27.0(3)
C52 C41 C42 C43 155.2(3)
O7 C42 C43 C48 109.6(3)
C57 C42 C43 C48 -125.4(3)
C41 C42 C43 C48 -14.8(3)
O7 C42 C43 C44 -70.8(4)
C57 C42 C43 C44 54.2(5)
C41 C42 C43 C44 164.7(3)
C48 C43 C44 C45 0.0(5)
C42 C43 C44 C45 -179.5(3)
C43 C44 C45 C46 2.3(5)
C44 C45 C46 C47 -2.7(5)
C45 C46 C47 C48 0.7(5)
C46 C47 C48 C43 1.7(5)
C46 C47 C48 N5 -176.5(3)
C44 C43 C48 C47 -2.1(5)
C42 C43 C48 C47 177.5(3)
C44 C43 C48 N5 176.4(3)
C42 C43 C48 N5 -4.0(4)
C49 N5 C48 C47 56.2(5)
C41 N5 C48 C47 -158.7(3)
C49 N5 C48 C43 -122.2(3)
C41 N5 C48 C43 22.9(3)
C48 N5 C49 O8 -24.8(5)
C41 N5 C49 O8 -162.8(3)
C48 N5 C49 C50 153.2(3)
C41 N5 C49 C50 15.3(5)
O8 C49 C50 C51 150.9(3)
N5 C49 C50 C51 -27.1(5)
C49 C50 C51 C52 50.2(4)
C50 C51 C52 C58 -178.8(3)
C50 C51 C52 C53 59.4(4)
C50 C51 C52 C41 -59.0(4)
N6 C41 C52 C51 165.5(3)
N5 C41 C52 C51 44.4(4)
C42 C41 C52 C51 -79.7(4)
N6 C41 C52 C58 -74.1(3)
N5 C41 C52 C58 164.8(3)
C42 C41 C52 C58 40.8(4)
N6 C41 C52 C53 47.1(4)
N5 C41 C52 C53 -74.0(3)
C42 C41 C52 C53 162.0(3)
C51 C52 C53 C54 -173.0(3)
C58 C52 C53 C54 65.8(4)
C41 C52 C53 C54 -54.2(4)
C52 C53 C54 C55 57.8(4)
C56 N6 C55 C54 -97.9(4)
C41 N6 C55 C54 57.2(4)
C53 C54 C55 N6 -53.9(4)
C55 N6 C56 O9 -9.5(5)
C41 N6 C56 O9 -166.3(3)
C55 N6 C56 C57 169.3(3)
C41 N6 C56 C57 12.4(4)
O9 C56 C57 C42 -172.6(3)
N6 C56 C57 C42 8.6(4)
O7 C42 C57 C56 -150.1(3)
C43 C42 C57 C56 83.0(3)
C41 C42 C57 C56 -24.2(3)
C51 C52 C58 C59 -65.4(4)
C53 C52 C58 C59 55.0(4)
C41 C52 C58 C59 174.7(3)
C76 N8 C61 N7 -128.5(3)
C75 N8 C61 N7 71.1(4)
C76 N8 C61 C72 107.9(3)
C75 N8 C61 C72 -52.5(4)
C76 N8 C61 C62 -21.8(3)
C75 N8 C61 C62 177.8(3)
C69 N7 C61 N8 -146.4(3)
C68 N7 C61 N8 72.4(3)
C69 N7 C61 C72 -24.3(4)
C68 N7 C61 C72 -165.4(3)
C69 N7 C61 C62 109.4(3)
C68 N7 C61 C62 -31.8(3)
N8 C61 C62 O10 154.0(3)
N7 C61 C62 O10 -94.1(3)
C72 C61 C62 O10 33.2(4)
N8 C61 C62 C77 30.1(3)
N7 C61 C62 C77 142.0(3)
C72 C61 C62 C77 -90.7(3)
N8 C61 C62 C63 -84.0(3)
N7 C61 C62 C63 27.9(3)
C72 C61 C62 C63 155.2(3)
O10 C62 C63 C68 107.7(3)
C77 C62 C63 C68 -125.6(3)
C61 C62 C63 C68 -15.9(3)
O10 C62 C63 C64 -73.8(4)
C77 C62 C63 C64 52.9(5)
C61 C62 C63 C64 162.7(3)
C68 C63 C64 C65 -1.5(5)
C62 C63 C64 C65 -179.9(3)
C63 C64 C65 C66 2.7(5)
C64 C65 C66 C67 -1.8(5)
C65 C66 C67 C68 -0.4(5)
C64 C63 C68 C67 -0.7(5)
C62 C63 C68 C67 178.0(3)
C64 C63 C68 N7 177.9(3)
C62 C63 C68 N7 -3.4(4)
C66 C67 C68 C63 1.7(5)
C66 C67 C68 N7 -176.7(3)
C69 N7 C68 C63 -122.1(3)
C61 N7 C68 C63 23.0(3)
C69 N7 C68 C67 56.5(5)
C61 N7 C68 C67 -158.5(3)
C68 N7 C69 O11 -25.3(5)
C61 N7 C69 O11 -163.2(3)
C68 N7 C69 C70 154.8(3)
C61 N7 C69 C70 16.9(5)
O11 C69 C70 C71 150.6(3)
N7 C69 C70 C71 -29.5(4)
C69 C70 C71 C72 51.8(4)
C70 C71 C72 C73 60.3(4)
C70 C71 C72 C78 -177.9(3)
C70 C71 C72 C61 -58.8(4)
N8 C61 C72 C71 164.9(3)
N7 C61 C72 C71 43.2(4)
C62 C61 C72 C71 -79.7(4)
N8 C61 C72 C73 45.6(4)
N7 C61 C72 C73 -76.0(3)
C62 C61 C72 C73 161.0(3)
N8 C61 C72 C78 -75.6(3)
N7 C61 C72 C78 162.8(3)
C62 C61 C72 C78 39.8(4)
C71 C72 C73 C74 -172.4(3)
C78 C72 C73 C74 66.7(4)
C61 C72 C73 C74 -53.2(4)
C72 C73 C74 C75 58.2(4)
C76 N8 C75 C74 -101.4(4)
C61 N8 C75 C74 57.5(4)
C73 C74 C75 N8 -55.0(4)
C75 N8 C76 O12 -14.2(5)
C61 N8 C76 O12 -174.2(3)
C75 N8 C76 C77 164.8(3)
C61 N8 C76 C77 4.8(4)
O12 C76 C77 C62 -165.2(3)
N8 C76 C77 C62 15.9(4)
O10 C62 C77 C76 -154.4(3)
C63 C62 C77 C76 78.2(3)
C61 C62 C77 C76 -28.4(3)
C71 C72 C78 C79 -61.3(4)
C73 C72 C78 C79 59.5(4)
C61 C72 C78 C79 179.5(3)
